data_4109293
loop_
_publ_author_name
'Nathan D. Shapiro'
'F. Dean Toste'

_publ_section_title
;
 Rearrangement of Alkynyl Sulfoxides Catalyzed by Gold(I) Complexes
;
_journal_name_full 'Journal of the American Chemical Society'
_journal_page_first 4160
_journal_page_last 4161
_journal_paper_doi 10.1021/ja070789e
_journal_volume 129
_journal_year 2007
_chemical_formula_moiety 'C16 H14 O S '
_chemical_formula_sum 'C16 H14 O S'
_chemical_formula_weight 254.35
_space_group_IT_number 14
_symmetry_cell_setting monoclinic
_symmetry_Int_Tables_number 14
_symmetry_space_group_name_Hall '-P 2ybc'
_symmetry_space_group_name_H-M 'P 1 21/c 1'
_audit_creation_date 'Mon Sep 18 13:16:51 2006'
_audit_creation_method 'by teXsan'
_cell_angle_alpha 90
_cell_angle_beta 104.981(5)
_cell_angle_gamma 90
_cell_formula_units_Z 4
_cell_length_a 11.624(3)
_cell_length_b 5.549(2)
_cell_length_c 21.301(6)
_cell_measurement_reflns_used 908
_cell_measurement_temperature 163.2
_cell_measurement_theta_max 22.0
_cell_measurement_theta_min 2.5
_cell_volume 1327.2(7)
_computing_cell_refinement 'Bruker-AXS SAINT v6.40'
_computing_data_collection 'Bruker-AXS SMART v5.631'
_computing_data_reduction 'Bruker-AXS SAINT v6.40'
_computing_publication_material teXsan
_computing_structure_refinement teXsan
_computing_structure_solution SIR97
_diffrn_measured_fraction_theta_full 0.9886
_diffrn_measured_fraction_theta_max 0.9886
_diffrn_measurement_device_type 'Bruker APEX'
_diffrn_measurement_method \w-scans
_diffrn_radiation_type 'Mo K\a'
_diffrn_radiation_wavelength 0.7107
_diffrn_reflns_av_R_equivalents 0.032
_diffrn_reflns_limit_h_max 14
_diffrn_reflns_limit_h_min 0
_diffrn_reflns_limit_k_max 6
_diffrn_reflns_limit_k_min 0
_diffrn_reflns_limit_l_max 25
_diffrn_reflns_limit_l_min -26
_diffrn_reflns_number 7584
_diffrn_reflns_theta_full 26.42
_diffrn_reflns_theta_max 26.42
_diffrn_standards_decay_% 0
_diffrn_standards_interval_count 0
_diffrn_standards_interval_time 0
_diffrn_standards_number 0
_exptl_absorpt_coefficient_mu 0.228
_exptl_absorpt_correction_T_max 0.991
_exptl_absorpt_correction_T_min 0.852
_exptl_absorpt_correction_type empirical
_exptl_absorpt_process_details 'Blessing, 1995'
_exptl_crystal_colour colorless
_exptl_crystal_density_diffrn 1.273
_exptl_crystal_description bladelike
_exptl_crystal_F_000 536.00
_exptl_crystal_size_max 0.240
_exptl_crystal_size_mid 0.200
_exptl_crystal_size_min 0.040
_refine_diff_density_max 0.35
_refine_diff_density_min -0.20
_refine_ls_extinction_method none
_refine_ls_goodness_of_fit_ref 1.442
_refine_ls_hydrogen_treatment constr
_refine_ls_number_parameters 163
_refine_ls_number_reflns 1757
_refine_ls_R_factor_all 0.0752
_refine_ls_R_factor_gt 0.0431
_refine_ls_shift/su_max 0.0004
_refine_ls_structure_factor_coef F
_refine_ls_weighting_details 'w = 1/[\s^2^(Fo) + 0.00022|Fo|^2^]'
_refine_ls_weighting_scheme calc
_refine_ls_wR_factor_all 0.0570
_refine_ls_wR_factor_ref 0.0499
_reflns_number_gt 1757
_reflns_number_total 2689
_reflns_threshold_expression F^2^>3.0\s(F^2^)
_cod_data_source_file ja070789esi20070203_112914.cif
_cod_data_source_block Nate-1_for_Britt_Corkey
_cod_original_sg_symbol_H-M 'P 21/c '
_cod_original_formula_sum 'C16 H14 O S '
_cod_database_code 4109293

loop_
_symmetry_equiv_pos_as_xyz
x,y,z
-x,1/2+y,1/2-z
-x,-y,-z
x,1/2-y,1/2+z

loop_
_atom_site_label
_atom_site_type_symbol
_atom_site_fract_x
_atom_site_fract_y
_atom_site_fract_z
_atom_site_U_iso_or_equiv
_atom_site_adp_type
_atom_site_occupancy
_atom_site_calc_flag
S1 S 0.91881(5) 0.1588(1) 0.91824(3) 0.0293(2) Uani 1.00 d
O1 O 0.8939(2) -0.1015(3) 0.92583(8) 0.0377(6) Uani 1.00 d
C1 C 0.6611(3) 0.5718(6) 1.0520(1) 0.062(1) Uani 1.00 d
C2 C 0.7333(3) 0.4579(5) 1.0362(1) 0.0437(9) Uani 1.00 d
C3 C 0.8210(2) 0.3135(5) 1.0137(1) 0.0414(9) Uani 1.00 d
C4 C 0.7984(2) 0.3335(5) 0.9398(1) 0.0270(7) Uani 1.00 d
C5 C 0.6772(2) 0.2523(5) 0.9015(1) 0.0253(7) Uani 1.00 d
C6 C 0.6259(2) 0.0421(5) 0.9163(1) 0.0376(8) Uani 1.00 d
C7 C 0.5143(3) -0.0308(5) 0.8795(2) 0.0463(10) Uani 1.00 d
C8 C 0.4545(2) 0.1092(6) 0.8279(1) 0.0459(10) Uani 1.00 d
C9 C 0.5034(2) 0.3183(6) 0.8127(1) 0.0416(9) Uani 1.00 d
C10 C 0.6152(2) 0.3893(5) 0.8496(1) 0.0316(8) Uani 1.00 d
C11 C 0.8794(2) 0.2221(4) 0.8331(1) 0.0231(7) Uani 1.00 d
C12 C 0.8156(2) 0.0541(4) 0.7895(1) 0.0285(7) Uani 1.00 d
C13 C 0.7917(2) 0.1008(5) 0.7236(1) 0.0326(8) Uani 1.00 d
C14 C 0.8304(2) 0.3119(5) 0.7019(1) 0.0317(8) Uani 1.00 d
C15 C 0.8934(2) 0.4795(5) 0.7457(1) 0.0311(8) Uani 1.00 d
C16 C 0.9180(2) 0.4348(4) 0.8116(1) 0.0292(7) Uani 1.00 d
H1 H 0.6024 0.6645 1.0648 0.0741 Uiso 1.00 calc
H2 H 0.8988 0.3707 1.0339 0.0497 Uiso 1.00 calc
H3 H 0.8145 0.1496 1.0252 0.0497 Uiso 1.00 calc
H4 H 0.8075 0.4978 0.9294 0.0324 Uiso 1.00 calc
H5 H 0.6673 -0.0535 0.9521 0.0451 Uiso 1.00 calc
H6 H 0.4797 -0.1757 0.8898 0.0556 Uiso 1.00 calc
H7 H 0.3784 0.0598 0.8026 0.0551 Uiso 1.00 calc
H8 H 0.4613 0.4143 0.7772 0.0499 Uiso 1.00 calc
H9 H 0.6495 0.5341 0.8390 0.0380 Uiso 1.00 calc
H10 H 0.7888 -0.0910 0.8047 0.0342 Uiso 1.00 calc
H11 H 0.7485 -0.0131 0.6933 0.0391 Uiso 1.00 calc
H12 H 0.8137 0.3428 0.6565 0.0380 Uiso 1.00 calc
H13 H 0.9195 0.6251 0.7305 0.0374 Uiso 1.00 calc
H14 H 0.9612 0.5491 0.8419 0.0351 Uiso 1.00 calc

loop_
_atom_site_aniso_label
_atom_site_aniso_U_11
_atom_site_aniso_U_22
_atom_site_aniso_U_33
_atom_site_aniso_U_12
_atom_site_aniso_U_13
_atom_site_aniso_U_23
S1 0.0273(3) 0.0329(4) 0.0280(4) 0.0036(3) 0.0077(2) 0.0017(3)
O1 0.044(1) 0.032(1) 0.040(1) 0.0097(8) 0.0156(9) 0.0091(9)
C1 0.092(3) 0.064(2) 0.036(2) 0.033(2) 0.031(2) 0.008(2)
C2 0.058(2) 0.052(2) 0.021(2) 0.010(2) 0.011(1) 0.001(1)
C3 0.043(2) 0.056(2) 0.025(1) 0.009(1) 0.008(1) -0.001(1)
C4 0.031(1) 0.026(1) 0.025(1) 0.001(1) 0.009(1) -0.000(1)
C5 0.028(1) 0.025(1) 0.027(1) 0.002(1) 0.013(1) -0.004(1)
C6 0.036(2) 0.031(2) 0.050(2) 0.005(1) 0.020(1) 0.006(1)
C7 0.041(2) 0.029(2) 0.079(2) -0.007(1) 0.033(2) -0.012(2)
C8 0.029(2) 0.061(2) 0.050(2) -0.006(1) 0.014(1) -0.022(2)
C9 0.029(1) 0.062(2) 0.035(2) 0.002(1) 0.012(1) 0.001(1)
C10 0.032(1) 0.035(2) 0.032(1) 0.001(1) 0.015(1) 0.003(1)
C11 0.020(1) 0.025(1) 0.025(1) 0.0033(10) 0.008(1) -0.000(1)
C12 0.026(1) 0.026(2) 0.035(2) -0.002(1) 0.012(1) -0.000(1)
C13 0.027(1) 0.037(2) 0.032(2) -0.002(1) 0.006(1) -0.007(1)
C14 0.029(1) 0.041(2) 0.027(1) 0.005(1) 0.010(1) 0.002(1)
C15 0.029(1) 0.031(2) 0.037(2) 0.002(1) 0.016(1) 0.003(1)
C16 0.028(1) 0.029(2) 0.034(2) -0.001(1) 0.013(1) -0.007(1)

loop_
_atom_type_symbol
_atom_type_description
_atom_type_scat_dispersion_real
_atom_type_scat_dispersion_imag
_atom_type_scat_source
C C 0.003 0.002
;International Tables for Crystallography
(1992, Vol. C, Tables 4.2.6.8 and 6.1.1.1)
;
O O 0.011 0.006
;International Tables for Crystallography
(1992, Vol. C, Tables 4.2.6.8 and 6.1.1.1)
;
H H 0.000 0.000
;International Tables for Crystallography
(1992, Vol. C, Table 6.1.1.2)
;
S S 0.125 0.123
;International Tables for Crystallography
(1992, Vol. C, Tables 4.2.6.8 and 6.1.1.1)
;

loop_
_geom_angle_atom_site_label_1
_geom_angle_atom_site_label_2
_geom_angle_atom_site_label_3
_geom_angle
_geom_angle_publ_flag
O1 S1 C4 107.4(1) ?
O1 S1 C11 107.1(1) ?
C4 S1 C11 97.8(1) ?
C1 C2 C3 177.7(3) ?
C2 C3 C4 110.3(2) ?
S1 C4 C3 106.1(2) ?
S1 C4 C5 111.8(2) ?
C3 C4 C5 115.0(2) ?
C4 C5 C6 121.9(2) ?
C4 C5 C10 119.4(2) ?
C6 C5 C10 118.7(2) ?
C5 C6 C7 120.7(3) ?
C6 C7 C8 119.4(3) ?
C7 C8 C9 120.9(3) ?
C8 C9 C10 119.4(3) ?
C5 C10 C9 121.0(2) ?
S1 C11 C12 120.0(2) ?
S1 C11 C16 118.9(2) ?
C12 C11 C16 121.0(2) ?
C11 C12 C13 119.1(2) ?
C12 C13 C14 120.2(2) ?
C13 C14 C15 120.3(2) ?
C14 C15 C16 120.0(2) ?
C11 C16 C15 119.3(2) ?
C2 C1 H1 179.999 no
C2 C3 H2 109.276 no
C2 C3 H3 109.280 no
C4 C3 H2 109.276 no
C4 C3 H3 109.277 no
H2 C3 H3 109.459 no
S1 C4 H4 107.920 no
C3 C4 H4 107.919 no
C5 C4 H4 107.919 no
C5 C6 H5 119.638 no
C7 C6 H5 119.642 no
C6 C7 H6 120.323 no
C8 C7 H6 120.322 no
C7 C8 H7 119.572 no
C9 C8 H7 119.567 no
C8 C9 H8 120.316 no
C10 C9 H8 120.316 no
C5 C10 H9 119.489 no
C9 C10 H9 119.491 no
C11 C12 H10 120.462 no
C13 C12 H10 120.464 no
C12 C13 H11 119.884 no
C14 C13 H11 119.885 no
C13 C14 H12 119.829 no
C15 C14 H12 119.827 no
C14 C15 H13 120.000 no
C16 C15 H13 120.001 no
C11 C16 H14 120.335 no
C15 C16 H14 120.335 no

loop_
_geom_bond_atom_site_label_1
_geom_bond_atom_site_label_2
_geom_bond_distance
_geom_bond_publ_flag
S1 O1 1.490(2) yes
S1 C4 1.855(2) yes
S1 C11 1.787(2) yes
C1 C2 1.168(4) yes
C2 C3 1.470(4) yes
C3 C4 1.533(3) yes
C4 C5 1.502(3) yes
C5 C6 1.383(4) yes
C5 C10 1.381(3) yes
C6 C7 1.392(4) yes
C7 C8 1.378(4) yes
C8 C9 1.367(4) yes
C9 C10 1.392(4) yes
C11 C12 1.388(3) yes
C11 C16 1.382(3) yes
C12 C13 1.382(3) yes
C13 C14 1.377(4) yes
C14 C15 1.386(4) yes
C15 C16 1.380(3) yes
C1 H1 0.950 no
C3 H2 0.950 no
C3 H3 0.950 no
C4 H4 0.950 no
C6 H5 0.950 no
C7 H6 0.950 no
C8 H7 0.950 no
C9 H8 0.950 no
C10 H9 0.950 no
C12 H10 0.950 no
C13 H11 0.950 no
C14 H12 0.950 no
C15 H13 0.950 no
C16 H14 0.950 no

loop_
_geom_contact_atom_site_label_1
_geom_contact_atom_site_label_2
_geom_contact_distance
_geom_contact_site_symmetry_2
S1 O1 3.484(2) 3_757
O1 C4 3.365(3) 1_545
O1 C3 3.438(3) 3_757
C7 C10 3.539(4) 1_545
C8 C9 3.546(4) 2_646
C12 C15 3.505(4) 1_545

loop_
_geom_torsion_atom_site_label_1
_geom_torsion_atom_site_label_2
_geom_torsion_atom_site_label_3
_geom_torsion_atom_site_label_4
_geom_torsion
_geom_torsion_site_symmetry_1
_geom_torsion_site_symmetry_2
_geom_torsion_site_symmetry_3
_geom_torsion_site_symmetry_4
_geom_torsion_publ_flag
S1 C4 C3 C2 177.0(2) 1_555 1_555 1_555 1_555 yes
S1 C4 C5 C6 76.6(3) 1_555 1_555 1_555 1_555 yes
S1 C4 C5 C10 -102.8(2) 1_555 1_555 1_555 1_555 yes
S1 C11 C12 C13 -176.5(2) 1_555 1_555 1_555 1_555 yes
S1 C11 C16 C15 176.6(2) 1_555 1_555 1_555 1_555 yes
O1 S1 C4 C3 72.3(2) 1_555 1_555 1_555 1_555 yes
O1 S1 C4 C5 -53.7(2) 1_555 1_555 1_555 1_555 yes
O1 S1 C11 C12 11.5(2) 1_555 1_555 1_555 1_555 yes
O1 S1 C11 C16 -165.6(2) 1_555 1_555 1_555 1_555 yes
C1 C2 C3 C4 24(8) 1_555 1_555 1_555 1_555 yes
C2 C3 C4 C5 -59.0(3) 1_555 1_555 1_555 1_555 yes
C3 C4 S1 C11 -176.9(2) 1_555 1_555 1_555 1_555 yes
C3 C4 C5 C6 -44.4(3) 1_555 1_555 1_555 1_555 yes
C3 C4 C5 C10 136.3(2) 1_555 1_555 1_555 1_555 yes
C4 S1 C11 C12 -99.5(2) 1_555 1_555 1_555 1_555 yes
C4 S1 C11 C16 83.4(2) 1_555 1_555 1_555 1_555 yes
C4 C5 C6 C7 -179.0(2) 1_555 1_555 1_555 1_555 yes
C4 C5 C10 C9 179.3(2) 1_555 1_555 1_555 1_555 yes
C5 C4 S1 C11 57.1(2) 1_555 1_555 1_555 1_555 yes
C5 C6 C7 C8 -0.3(4) 1_555 1_555 1_555 1_555 yes
C5 C10 C9 C8 -0.3(4) 1_555 1_555 1_555 1_555 yes
C6 C5 C10 C9 -0.1(4) 1_555 1_555 1_555 1_555 yes
C6 C7 C8 C9 -0.1(4) 1_555 1_555 1_555 1_555 yes
C7 C6 C5 C10 0.4(4) 1_555 1_555 1_555 1_555 yes
C7 C8 C9 C10 0.4(4) 1_555 1_555 1_555 1_555 yes
C11 C12 C13 C14 -0.3(4) 1_555 1_555 1_555 1_555 yes
C11 C16 C15 C14 0.0(4) 1_555 1_555 1_555 1_555 yes
C12 C11 C16 C15 -0.4(4) 1_555 1_555 1_555 1_555 yes
C12 C13 C14 C15 -0.1(4) 1_555 1_555 1_555 1_555 yes
C13 C12 C11 C16 0.6(3) 1_555 1_555 1_555 1_555 yes
C13 C14 C15 C16 0.2(4) 1_555 1_555 1_555 1_555 yes
